data_4085942
loop_
_publ_author_name
'Fedushkin, Igor L.'
'Kazarina, Olga V.'
'Lukoyanov, Anton N.'
'Skatova, Alexandra A.'
'Bazyakina, Natalia L.'
'Cherkasov, Anton V.'
'Palamidis, Eftimios'

_publ_section_title
;
 Mononuclear dpp-Bian Gallium Complexes: Synthesis, Crystal Structures,
 and Reactivity toward Alkynes and Enones
;
_journal_issue 8
_journal_name_full Organometallics
_journal_page_first 1498
_journal_paper_doi 10.1021/acs.organomet.5b00001
_journal_volume 34
_journal_year 2015
_chemical_formula_sum 'C50.5 H62 Ga N3 O'
_chemical_formula_weight 796.75
_chemical_name_systematic
; 
 ? 
;
_space_group_IT_number 14
_symmetry_cell_setting monoclinic
_symmetry_space_group_name_Hall '-P 2yn'
_symmetry_space_group_name_H-M 'P 1 21/n 1'
_atom_sites_solution_hydrogens geom
_atom_sites_solution_primary direct
_atom_sites_solution_secondary difmap
_audit_creation_method SHELXL-97
_cell_angle_alpha 90.00
_cell_angle_beta 115.129(2)
_cell_angle_gamma 90.00
_cell_formula_units_Z 4
_cell_length_a 14.6963(3)
_cell_length_b 19.6941(2)
_cell_length_c 16.7638(3)
_cell_measurement_reflns_used 20296
_cell_measurement_temperature 100(2)
_cell_measurement_theta_max 32.5447
_cell_measurement_theta_min 2.9531
_cell_volume 4392.74(15)
_computing_cell_refinement 'CrysAlisPro, Agilent Technologies'
_computing_data_collection 'CrysAlisPro, Agilent Technologies'
_computing_data_reduction 'CrysAlisPro, Agilent Technologies'
_computing_molecular_graphics 'SHELXTL  (Sheldrick, 2000)'
_computing_publication_material 'SHELXTL  (Sheldrick, 2000)'
_computing_structure_refinement 'SHELXL-97 (Sheldrick, 1997)'
_computing_structure_solution 'SHELXS-97 (Sheldrick, 1990)'
_diffrn_ambient_temperature 100(2)
_diffrn_measured_fraction_theta_full 0.998
_diffrn_measured_fraction_theta_max 0.998
_diffrn_measurement_device_type 'Xcalibur, Eos'
_diffrn_measurement_method '\w scans'
_diffrn_radiation_monochromator graphite
_diffrn_radiation_source 'Enhance (Mo) X-ray Source'
_diffrn_radiation_type MoK\a
_diffrn_radiation_wavelength 0.71073
_diffrn_reflns_av_R_equivalents 0.0419
_diffrn_reflns_av_sigmaI/netI 0.0249
_diffrn_reflns_limit_h_max 19
_diffrn_reflns_limit_h_min -19
_diffrn_reflns_limit_k_max 26
_diffrn_reflns_limit_k_min -26
_diffrn_reflns_limit_l_max 22
_diffrn_reflns_limit_l_min -22
_diffrn_reflns_number 80005
_diffrn_reflns_theta_full 28.00
_diffrn_reflns_theta_max 28.00
_diffrn_reflns_theta_min 2.96
_exptl_absorpt_coefficient_mu 0.666
_exptl_absorpt_correction_T_max 0.8784
_exptl_absorpt_correction_T_min 0.7319
_exptl_absorpt_correction_type multi-scan
_exptl_absorpt_process_details
;
SCALE3 ABSPACK, CrysAlisPro, Agilent Technologies (2012) 
;
_exptl_crystal_colour blue
_exptl_crystal_density_diffrn 1.205
_exptl_crystal_density_method 'not measured'
_exptl_crystal_description prism
_exptl_crystal_F_000 1700
_exptl_crystal_size_max 0.50
_exptl_crystal_size_mid 0.20
_exptl_crystal_size_min 0.20
_refine_diff_density_max 0.421
_refine_diff_density_min -0.436
_refine_diff_density_rms 0.054
_refine_ls_extinction_method none
_refine_ls_goodness_of_fit_ref 1.042
_refine_ls_hydrogen_treatment constr
_refine_ls_matrix_type full
_refine_ls_number_parameters 532
_refine_ls_number_reflns 10576
_refine_ls_number_restraints 1
_refine_ls_restrained_S_all 1.042
_refine_ls_R_factor_all 0.0511
_refine_ls_R_factor_gt 0.0334
_refine_ls_shift/su_max 0.000
_refine_ls_shift/su_mean 0.000
_refine_ls_structure_factor_coef Fsqd
_refine_ls_weighting_details 'calc w=1/[\s^2^(Fo^2^)+(0.0444P)^2^+1.7411P] where P=(Fo^2^+2Fc^2^)/3'
_refine_ls_weighting_scheme calc
_refine_ls_wR_factor_gt 0.0825
_refine_ls_wR_factor_ref 0.0897
_reflns_number_gt 8353
_reflns_number_total 10576
_reflns_threshold_expression >2sigma(I)
_cod_data_source_file om5b00001_si_003.cif
_cod_data_source_block gabianno
_cod_depositor_comments
;
The following automatic conversions were performed:

'_symmetry_cell_setting' value 'Monoclinic' changed to 'monoclinic'
according to
/usr/data/users/saulius/crontab/automatic-downloads/current/ACS/lib/dictionaries/cif_core.dic
dictionary named 'cif_core.dic' version 2.4.2 from 2011-04-26.

Automatic conversion script
Id: cif_fix_values 3271 2015-04-21 07:52:19Z andrius 
;
_cod_original_cell_volume 4392.72(12)
_cod_original_sg_symbol_H-M P2(1)/n
_cod_original_formula_sum 'C50.50 H62 Ga N3 O'
_cod_database_code 4085942

loop_
_symmetry_equiv_pos_as_xyz
'x, y, z'
'-x+1/2, y+1/2, -z+1/2'
'-x, -y, -z'
'x-1/2, -y-1/2, z-1/2'

loop_
_atom_site_label
_atom_site_type_symbol
_atom_site_fract_x
_atom_site_fract_y
_atom_site_fract_z
_atom_site_U_iso_or_equiv
_atom_site_adp_type
_atom_site_occupancy
_atom_site_symmetry_multiplicity
_atom_site_calc_flag
_atom_site_refinement_flags
_atom_site_disorder_assembly
_atom_site_disorder_group
Ga1 Ga 0.005856(9) 0.254043(6) 0.256274(8) 0.01539(3) Uani 1 1 d . . .
O1 O 0.04788(7) 0.18046(4) 0.21412(6) 0.0242(2) Uani 1 1 d . . .
N1 N -0.12109(7) 0.25294(5) 0.25998(6) 0.0160(2) Uani 1 1 d . . .
N2 N -0.02460(7) 0.33744(5) 0.19511(6) 0.0164(2) Uani 1 1 d . . .
N3 N 0.13454(8) 0.24515(5) 0.37050(6) 0.0200(2) Uani 1 1 d . . .
C1 C -0.17581(8) 0.30557(6) 0.20412(7) 0.0161(2) Uani 1 1 d . . .
C2 C -0.12631(8) 0.34910(6) 0.17143(7) 0.0156(2) Uani 1 1 d . . .
C3 C -0.19913(8) 0.39598(6) 0.10836(7) 0.0155(2) Uani 1 1 d . . .
C4 C -0.29425(8) 0.37636(6) 0.10495(7) 0.0156(2) Uani 1 1 d . . .
C5 C -0.28381(8) 0.32007(6) 0.16193(7) 0.0167(2) Uani 1 1 d . . .
C6 C -0.36966(9) 0.29302(6) 0.16265(7) 0.0197(3) Uani 1 1 d . . .
H6A H -0.3660 0.2556 0.1997 0.024 Uiso 1 1 calc R . .
C7 C -0.46459(9) 0.32216(6) 0.10675(8) 0.0213(3) Uani 1 1 d . . .
H7A H -0.5238 0.3033 0.1073 0.026 Uiso 1 1 calc R . .
C8 C -0.47375(9) 0.37642(6) 0.05224(8) 0.0204(3) Uani 1 1 d . . .
H8A H -0.5382 0.3942 0.0158 0.024 Uiso 1 1 calc R . .
C9 C -0.38522(8) 0.40598(6) 0.05085(7) 0.0173(2) Uani 1 1 d . . .
C10 C -0.38088(9) 0.46116(6) -0.00276(7) 0.0186(3) Uani 1 1 d . . .
H10A H -0.4409 0.4837 -0.0408 0.022 Uiso 1 1 calc R . .
C11 C -0.28994(9) 0.48161(6) 0.00077(7) 0.0186(2) Uani 1 1 d . . .
H11A H -0.2887 0.5186 -0.0351 0.022 Uiso 1 1 calc R . .
C12 C -0.19708(9) 0.44973(6) 0.05594(7) 0.0175(2) Uani 1 1 d . . .
H12A H -0.1354 0.4650 0.0566 0.021 Uiso 1 1 calc R . .
C13 C -0.15836(8) 0.22257(6) 0.31768(7) 0.0169(2) Uani 1 1 d . . .
C14 C -0.17125(9) 0.26195(6) 0.38256(8) 0.0187(3) Uani 1 1 d . . .
C15 C -0.21414(9) 0.23105(7) 0.43377(8) 0.0236(3) Uani 1 1 d . . .
H15A H -0.2245 0.2570 0.4769 0.028 Uiso 1 1 calc R . .
C16 C -0.24156(9) 0.16331(7) 0.42247(8) 0.0258(3) Uani 1 1 d . . .
H16A H -0.2716 0.1434 0.4571 0.031 Uiso 1 1 calc R . .
C17 C -0.22546(9) 0.12432(7) 0.36085(8) 0.0237(3) Uani 1 1 d . . .
H17A H -0.2433 0.0776 0.3546 0.028 Uiso 1 1 calc R . .
C18 C -0.18350(9) 0.15268(6) 0.30784(8) 0.0201(3) Uani 1 1 d . . .
C19 C -0.13818(9) 0.33619(6) 0.40036(8) 0.0216(3) Uani 1 1 d . . .
H19A H -0.1010 0.3476 0.3641 0.026 Uiso 1 1 calc R . .
C20 C -0.22791(11) 0.38479(7) 0.37387(9) 0.0304(3) Uani 1 1 d . . .
H20A H -0.2718 0.3791 0.3111 0.046 Uiso 1 1 calc R . .
H20B H -0.2035 0.4317 0.3851 0.046 Uiso 1 1 calc R . .
H20C H -0.2657 0.3746 0.4086 0.046 Uiso 1 1 calc R . .
C21 C -0.06694(10) 0.34840(7) 0.49759(8) 0.0277(3) Uani 1 1 d . . .
H21A H -0.0119 0.3154 0.5163 0.041 Uiso 1 1 calc R . .
H21B H -0.1041 0.3431 0.5339 0.041 Uiso 1 1 calc R . .
H21C H -0.0394 0.3945 0.5046 0.041 Uiso 1 1 calc R . .
C22 C -0.16935(10) 0.11023(6) 0.23813(8) 0.0261(3) Uani 1 1 d . . .
H22A H -0.1130 0.1307 0.2278 0.031 Uiso 1 1 calc R . .
C23 C -0.26304(16) 0.11301(10) 0.15196(10) 0.0579(6) Uani 1 1 d . . .
H23A H -0.2786 0.1604 0.1333 0.087 Uiso 1 1 calc R . .
H23B H -0.3195 0.0929 0.1601 0.087 Uiso 1 1 calc R . .
H23C H -0.2516 0.0876 0.1068 0.087 Uiso 1 1 calc R . .
C24 C -0.14212(14) 0.03625(8) 0.26556(10) 0.0469(5) Uani 1 1 d . . .
H24A H -0.1258 0.0131 0.2216 0.070 Uiso 1 1 calc R . .
H24B H -0.1993 0.0135 0.2697 0.070 Uiso 1 1 calc R . .
H24C H -0.0839 0.0347 0.3230 0.070 Uiso 1 1 calc R . .
C25 C 0.03663(8) 0.38673(6) 0.17900(8) 0.0175(2) Uani 1 1 d . . .
C26 C 0.08409(9) 0.43812(6) 0.24204(8) 0.0232(3) Uani 1 1 d . . .
C27 C 0.15002(11) 0.48210(7) 0.22744(10) 0.0333(3) Uani 1 1 d . . .
H27A H 0.1839 0.5162 0.2697 0.040 Uiso 1 1 calc R . .
C28 C 0.16672(11) 0.47682(7) 0.15259(11) 0.0360(3) Uani 1 1 d . . .
H28A H 0.2131 0.5065 0.1445 0.043 Uiso 1 1 calc R . .
C29 C 0.11607(10) 0.42848(7) 0.08924(9) 0.0298(3) Uani 1 1 d . . .
H29A H 0.1267 0.4262 0.0372 0.036 Uiso 1 1 calc R . .
C30 C 0.04935(9) 0.38291(6) 0.10062(8) 0.0206(3) Uani 1 1 d . . .
C31 C 0.06147(11) 0.44612(7) 0.32200(8) 0.0291(3) Uani 1 1 d . . .
H31A H 0.0432 0.4002 0.3362 0.035 Uiso 1 1 calc R . .
C32 C -0.02927(11) 0.49278(8) 0.30162(10) 0.0346(3) Uani 1 1 d . . .
H32A H -0.0881 0.4740 0.2523 0.052 Uiso 1 1 calc R . .
H32B H -0.0145 0.5380 0.2858 0.052 Uiso 1 1 calc R . .
H32C H -0.0432 0.4962 0.3537 0.052 Uiso 1 1 calc R . .
C33 C 0.15068(13) 0.47183(9) 0.40440(10) 0.0415(4) Uani 1 1 d . . .
H33A H 0.2101 0.4442 0.4147 0.062 Uiso 1 1 calc R . .
H33B H 0.1347 0.4684 0.4554 0.062 Uiso 1 1 calc R . .
H33C H 0.1643 0.5193 0.3958 0.062 Uiso 1 1 calc R . .
C34 C -0.00819(9) 0.33112(7) 0.02992(8) 0.0254(3) Uani 1 1 d . . .
H34A H -0.0649 0.3141 0.0425 0.030 Uiso 1 1 calc R . .
C35 C -0.05428(12) 0.36247(9) -0.06254(9) 0.0427(4) Uani 1 1 d . . .
H35A H -0.0972 0.4009 -0.0636 0.064 Uiso 1 1 calc R . .
H35B H -0.0947 0.3282 -0.1053 0.064 Uiso 1 1 calc R . .
H35C H -0.0005 0.3783 -0.0778 0.064 Uiso 1 1 calc R . .
C36 C 0.05716(11) 0.26988(7) 0.03272(9) 0.0312(3) Uani 1 1 d . . .
H36A H 0.0830 0.2490 0.0913 0.047 Uiso 1 1 calc R . .
H36B H 0.1136 0.2848 0.0205 0.047 Uiso 1 1 calc R . .
H36C H 0.0168 0.2367 -0.0118 0.047 Uiso 1 1 calc R . .
C37 C 0.13382(10) 0.14819(7) 0.27728(8) 0.0264(3) Uani 1 1 d . . .
H37A H 0.1932 0.1602 0.2667 0.032 Uiso 1 1 calc R . .
H37B H 0.1249 0.0983 0.2717 0.032 Uiso 1 1 calc R . .
C38 C 0.15113(10) 0.17017(7) 0.36998(8) 0.0266(3) Uani 1 1 d . . .
H38A H 0.1041 0.1458 0.3882 0.032 Uiso 1 1 calc R . .
H38B H 0.2206 0.1588 0.4122 0.032 Uiso 1 1 calc R . .
C39 C 0.12642(11) 0.26496(7) 0.45260(8) 0.0288(3) Uani 1 1 d . . .
H39A H 0.1892 0.2538 0.5036 0.043 Uiso 1 1 calc R . .
H39B H 0.0706 0.2403 0.4566 0.043 Uiso 1 1 calc R . .
H39C H 0.1141 0.3139 0.4518 0.043 Uiso 1 1 calc R . .
C40 C 0.21852(10) 0.28274(8) 0.36338(10) 0.0306(3) Uani 1 1 d . . .
H40A H 0.2815 0.2724 0.4146 0.046 Uiso 1 1 calc R . .
H40B H 0.2054 0.3316 0.3614 0.046 Uiso 1 1 calc R . .
H40C H 0.2240 0.2690 0.3094 0.046 Uiso 1 1 calc R . .
C1S C 0.0735(2) 0.89420(13) 0.21586(18) 0.0859(8) Uani 1 1 d . . .
H1SA H 0.1384 0.9106 0.2203 0.129 Uiso 1 1 calc R . .
H1SB H 0.0540 0.9203 0.2559 0.129 Uiso 1 1 calc R . .
H1SC H 0.0225 0.8998 0.1552 0.129 Uiso 1 1 calc R . .
C2S C 0.08202(12) 0.82059(10) 0.24060(11) 0.0447(4) Uani 1 1 d . . .
C3S C 0.17334(11) 0.79359(9) 0.30035(10) 0.0386(4) Uani 1 1 d . . .
H3SA H 0.2309 0.8220 0.3252 0.046 Uiso 1 1 calc R . .
C4S C 0.18051(12) 0.72630(9) 0.32347(10) 0.0373(4) Uani 1 1 d . . .
H4SA H 0.2434 0.7085 0.3637 0.045 Uiso 1 1 calc R . .
C5S C 0.09757(12) 0.68401(9) 0.28917(10) 0.0433(4) Uani 1 1 d . . .
H5SA H 0.1031 0.6376 0.3058 0.052 Uiso 1 1 calc R . .
C6S C 0.00667(12) 0.71022(10) 0.23043(10) 0.0461(4) Uani 1 1 d . . .
H6SA H -0.0508 0.6817 0.2065 0.055 Uiso 1 1 calc R . .
C7S C -0.00113(11) 0.77721(11) 0.20638(10) 0.0462(5) Uani 1 1 d . . .
H7SA H -0.0642 0.7945 0.1657 0.055 Uiso 1 1 calc R . .
C8S C 0.1226(3) 0.09105(17) 0.0562(3) 0.0544(11) Uani 0.50 1 d PD A -1
H8SA H 0.1848 0.0750 0.0544 0.082 Uiso 0.50 1 calc PR A -1
H8SB H 0.1364 0.1051 0.1164 0.082 Uiso 0.50 1 calc PR A -1
H8SC H 0.0962 0.1298 0.0162 0.082 Uiso 0.50 1 calc PR A -1
C9S C 0.04535(13) 0.03393(8) 0.02760(12) 0.0370(8) Uani 0.50 1 d PGD A -1
C10S C 0.04812(16) -0.01920(10) -0.02590(13) 0.0465(10) Uani 0.50 1 d PG A -1
H10B H 0.0993 -0.0206 -0.0464 0.056 Uiso 0.50 1 calc PR A -1
C11S C -0.0240(2) -0.07021(9) -0.04948(14) 0.0558(11) Uani 0.50 1 d PG A -1
H11B H -0.0221 -0.1065 -0.0860 0.067 Uiso 0.50 1 calc PR A -1
C12S C -0.09880(17) -0.06810(10) -0.01955(17) 0.0576(12) Uani 0.50 1 d PG A -1
H12B H -0.1481 -0.1030 -0.0357 0.069 Uiso 0.50 1 calc PR A -1
C13S C -0.10157(15) -0.01497(12) 0.03396(16) 0.0464(9) Uani 0.50 1 d PG A -1
H13A H -0.1527 -0.0135 0.0544 0.056 Uiso 0.50 1 calc PR A -1
C14S C -0.02950(15) 0.03605(9) 0.05753(12) 0.0377(9) Uani 0.50 1 d PG A -1
H14A H -0.0314 0.0724 0.0941 0.045 Uiso 0.50 1 calc PR A -1

loop_
_atom_site_aniso_label
_atom_site_aniso_U_11
_atom_site_aniso_U_22
_atom_site_aniso_U_33
_atom_site_aniso_U_23
_atom_site_aniso_U_13
_atom_site_aniso_U_12
Ga1 0.01780(6) 0.01403(6) 0.01406(5) 0.00232(4) 0.00648(4) 0.00130(5)
O1 0.0293(4) 0.0208(4) 0.0203(4) 0.0006(3) 0.0083(3) 0.0075(4)
N1 0.0183(4) 0.0157(5) 0.0135(4) 0.0031(3) 0.0062(3) 0.0004(4)
N2 0.0158(4) 0.0156(5) 0.0169(4) 0.0031(3) 0.0061(3) -0.0002(4)
N3 0.0216(4) 0.0214(5) 0.0155(4) 0.0030(4) 0.0064(4) 0.0014(4)
C1 0.0177(5) 0.0158(5) 0.0127(5) 0.0004(4) 0.0045(4) -0.0001(4)
C2 0.0183(5) 0.0147(5) 0.0128(5) -0.0001(4) 0.0056(4) -0.0005(4)
C3 0.0185(5) 0.0140(5) 0.0126(5) -0.0017(4) 0.0052(4) 0.0004(4)
C4 0.0188(5) 0.0139(5) 0.0132(5) -0.0015(4) 0.0059(4) 0.0003(4)
C5 0.0195(5) 0.0154(5) 0.0135(5) -0.0005(4) 0.0055(4) 0.0006(4)
C6 0.0221(5) 0.0195(6) 0.0164(5) 0.0013(4) 0.0072(4) -0.0008(4)
C7 0.0183(5) 0.0237(6) 0.0217(5) -0.0031(5) 0.0083(4) -0.0023(5)
C8 0.0180(5) 0.0210(6) 0.0187(5) -0.0029(4) 0.0045(4) 0.0021(4)
C9 0.0202(5) 0.0152(5) 0.0146(5) -0.0031(4) 0.0054(4) 0.0016(4)
C10 0.0216(5) 0.0157(5) 0.0157(5) -0.0012(4) 0.0052(4) 0.0053(4)
C11 0.0265(5) 0.0125(5) 0.0157(5) 0.0013(4) 0.0080(4) 0.0031(4)
C12 0.0204(5) 0.0153(5) 0.0169(5) -0.0003(4) 0.0080(4) 0.0002(4)
C13 0.0159(5) 0.0190(5) 0.0138(5) 0.0049(4) 0.0044(4) 0.0006(4)
C14 0.0180(5) 0.0209(6) 0.0159(5) 0.0043(4) 0.0059(4) 0.0026(4)
C15 0.0238(5) 0.0299(7) 0.0193(5) 0.0060(5) 0.0112(4) 0.0043(5)
C16 0.0215(5) 0.0320(7) 0.0248(6) 0.0130(5) 0.0105(5) 0.0006(5)
C17 0.0201(5) 0.0208(6) 0.0248(6) 0.0082(5) 0.0044(5) -0.0026(5)
C18 0.0182(5) 0.0198(6) 0.0169(5) 0.0033(4) 0.0024(4) -0.0011(4)
C19 0.0264(6) 0.0196(6) 0.0195(5) -0.0004(4) 0.0103(4) 0.0009(5)
C20 0.0350(7) 0.0228(6) 0.0271(6) -0.0012(5) 0.0072(5) 0.0058(6)
C21 0.0310(6) 0.0270(7) 0.0219(6) -0.0035(5) 0.0083(5) 0.0009(5)
C22 0.0332(6) 0.0184(6) 0.0249(6) -0.0020(5) 0.0107(5) -0.0066(5)
C23 0.0757(12) 0.0536(11) 0.0196(7) -0.0052(7) -0.0039(8) 0.0259(9)
C24 0.0650(11) 0.0295(8) 0.0295(7) -0.0027(6) 0.0039(7) 0.0148(8)
C25 0.0161(5) 0.0151(5) 0.0202(5) 0.0053(4) 0.0066(4) 0.0030(4)
C26 0.0260(6) 0.0175(6) 0.0255(6) 0.0016(5) 0.0103(5) -0.0004(5)
C27 0.0357(7) 0.0198(6) 0.0464(8) -0.0056(6) 0.0192(6) -0.0087(5)
C28 0.0387(7) 0.0216(7) 0.0593(8) 0.0042(6) 0.0319(6) -0.0056(6)
C29 0.0339(6) 0.0259(7) 0.0387(7) 0.0080(5) 0.0241(5) 0.0028(5)
C30 0.0202(5) 0.0202(6) 0.0224(5) 0.0064(4) 0.0100(4) 0.0054(4)
C31 0.0399(7) 0.0229(6) 0.0238(6) -0.0056(5) 0.0128(5) -0.0070(5)
C32 0.0363(7) 0.0361(8) 0.0336(7) -0.0140(6) 0.0169(6) -0.0073(6)
C33 0.0459(9) 0.0369(8) 0.0301(7) -0.0093(6) 0.0050(6) -0.0027(7)
C34 0.0234(6) 0.0349(7) 0.0193(5) 0.0001(5) 0.0105(4) 0.0013(5)
C35 0.0450(8) 0.0572(10) 0.0233(6) 0.0065(7) 0.0121(6) 0.0210(7)
C36 0.0395(7) 0.0276(7) 0.0246(6) -0.0007(5) 0.0118(5) 0.0011(6)
C37 0.0293(6) 0.0223(6) 0.0277(6) 0.0045(5) 0.0121(5) 0.0092(5)
C38 0.0310(6) 0.0210(6) 0.0239(6) 0.0071(5) 0.0078(5) 0.0072(5)
C39 0.0384(7) 0.0291(7) 0.0170(5) 0.0020(5) 0.0099(5) 0.0029(6)
C40 0.0219(6) 0.0315(7) 0.0352(7) 0.0030(6) 0.0090(5) -0.0021(5)
C1S 0.0813(16) 0.0733(16) 0.0887(17) 0.0311(13) 0.0221(13) 0.0158(13)
C2S 0.0394(8) 0.0579(11) 0.0373(8) 0.0066(7) 0.0168(6) 0.0076(8)
C3S 0.0260(6) 0.0549(10) 0.0329(7) 0.0018(7) 0.0107(6) -0.0052(7)
C4S 0.0333(7) 0.0497(9) 0.0264(7) -0.0004(6) 0.0102(6) -0.0012(7)
C5S 0.0502(8) 0.0484(10) 0.0357(7) -0.0117(7) 0.0225(6) -0.0112(7)
C6S 0.0334(7) 0.0723(12) 0.0381(7) -0.0273(8) 0.0204(6) -0.0152(7)
C7S 0.0237(7) 0.0841(13) 0.0284(7) -0.0092(8) 0.0088(6) 0.0063(8)
C8S 0.056(2) 0.041(2) 0.060(2) -0.0016(17) 0.0187(18) 0.0086(17)
C9S 0.0383(16) 0.0242(14) 0.0350(15) -0.0001(12) 0.0026(13) 0.0074(12)
C10S 0.057(2) 0.0404(19) 0.0323(17) -0.0009(15) 0.0099(15) 0.0189(17)
C11S 0.085(3) 0.0285(17) 0.0342(17) -0.0070(14) 0.0061(18) 0.0107(18)
C12S 0.056(2) 0.050(2) 0.042(2) -0.0056(18) -0.0035(18) 0.002(2)
C13S 0.0399(17) 0.0426(19) 0.0418(17) 0.0114(15) 0.0029(14) -0.0002(15)
C14S 0.0384(17) 0.0333(17) 0.0315(17) 0.0039(14) 0.0054(13) 0.0068(14)

loop_
_atom_type_symbol
_atom_type_description
_atom_type_scat_dispersion_real
_atom_type_scat_dispersion_imag
_atom_type_scat_source
C C 0.0033 0.0016 'International Tables Vol C Tables 4.2.6.8 and 6.1.1.4'
H H 0.0000 0.0000 'International Tables Vol C Tables 4.2.6.8 and 6.1.1.4'
O O 0.0106 0.0060 'International Tables Vol C Tables 4.2.6.8 and 6.1.1.4'
N N 0.0061 0.0033 'International Tables Vol C Tables 4.2.6.8 and 6.1.1.4'
Ga Ga 0.2307 1.6083 'International Tables Vol C Tables 4.2.6.8 and 6.1.1.4'

loop_
_geom_angle_atom_site_label_1
_geom_angle_atom_site_label_2
_geom_angle_atom_site_label_3
_geom_angle
O1 Ga1 N2 121.36(4)
O1 Ga1 N1 120.15(4)
N2 Ga1 N1 91.04(4)
O1 Ga1 N3 87.95(4)
N2 Ga1 N3 119.61(4)
N1 Ga1 N3 119.98(4)
C37 O1 Ga1 114.13(8)
C1 N1 C13 119.10(10)
C1 N1 Ga1 105.30(8)
C13 N1 Ga1 133.88(7)
C2 N2 C25 121.41(9)
C2 N2 Ga1 106.06(7)
C25 N2 Ga1 132.28(7)
C39 N3 C40 109.88(10)
C39 N3 C38 110.02(10)
C40 N3 C38 110.36(11)
C39 N3 Ga1 116.02(8)
C40 N3 Ga1 110.52(8)
C38 N3 Ga1 99.61(7)
C2 C1 N1 118.42(10)
C2 C1 C5 109.46(10)
N1 C1 C5 131.61(11)
C1 C2 N2 117.87(10)
C1 C2 C3 109.32(10)
N2 C2 C3 132.44(11)
C12 C3 C4 117.80(10)
C12 C3 C2 137.09(11)
C4 C3 C2 105.10(10)
C9 C4 C3 124.63(11)
C9 C4 C5 124.34(11)
C3 C4 C5 110.98(10)
C6 C5 C4 117.93(10)
C6 C5 C1 136.93(11)
C4 C5 C1 105.11(10)
C5 C6 C7 118.86(11)
C8 C7 C6 122.72(12)
C7 C8 C9 119.52(11)
C4 C9 C10 116.33(11)
C4 C9 C8 116.62(11)
C10 C9 C8 127.01(10)
C11 C10 C9 119.91(10)
C10 C11 C12 122.95(11)
C3 C12 C11 118.34(11)
C14 C13 C18 120.63(11)
C14 C13 N1 120.42(11)
C18 C13 N1 118.94(11)
C15 C14 C13 118.38(11)
C15 C14 C19 118.95(11)
C13 C14 C19 122.65(11)
C16 C15 C14 121.05(13)
C15 C16 C17 120.29(12)
C16 C17 C18 120.97(12)
C17 C18 C13 118.60(12)
C17 C18 C22 120.72(11)
C13 C18 C22 120.62(11)
C14 C19 C20 112.14(10)
C14 C19 C21 111.93(10)
C20 C19 C21 108.90(11)
C23 C22 C18 110.31(12)
C23 C22 C24 109.70(12)
C18 C22 C24 113.35(12)
C30 C25 C26 121.16(11)
C30 C25 N2 119.08(10)
C26 C25 N2 119.76(11)
C27 C26 C25 118.13(13)
C27 C26 C31 121.20(12)
C25 C26 C31 120.65(12)
C28 C27 C26 121.11(13)
C27 C28 C29 120.24(13)
C28 C29 C30 121.03(13)
C29 C30 C25 118.14(12)
C29 C30 C34 120.91(12)
C25 C30 C34 120.94(11)
C26 C31 C33 113.93(13)
C26 C31 C32 111.15(11)
C33 C31 C32 109.46(12)
C30 C34 C36 111.78(10)
C30 C34 C35 112.26(12)
C36 C34 C35 110.52(12)
O1 C37 C38 110.23(11)
N3 C38 C37 109.16(10)
C3S C2S C7S 117.92(17)
C3S C2S C1S 120.63(18)
C7S C2S C1S 121.43(17)
C4S C3S C2S 120.41(15)
C3S C4S C5S 121.03(15)
C6S C5S C4S 119.11(17)
C7S C6S C5S 120.33(16)
C6S C7S C2S 121.20(15)
C10S C9S C14S 120.0
C10S C9S C8S 122.5(2)
C14S C9S C8S 117.5(2)
C11S C10S C9S 120.0
C10S C11S C12S 120.0
C13S C12S C11S 120.0
C14S C13S C12S 120.0
C13S C14S C9S 120.0

loop_
_geom_bond_atom_site_label_1
_geom_bond_atom_site_label_2
_geom_bond_distance
Ga1 O1 1.8307(9)
Ga1 N2 1.8867(10)
Ga1 N1 1.8930(10)
Ga1 N3 2.0490(9)
O1 C37 1.4086(14)
N1 C1 1.3995(14)
N1 C13 1.4294(15)
N2 C2 1.3931(15)
N2 C25 1.4253(15)
N3 C39 1.4833(17)
N3 C40 1.4869(18)
N3 C38 1.4973(16)
C1 C2 1.3795(17)
C1 C5 1.4653(16)
C2 C3 1.4678(15)
C3 C12 1.3843(16)
C3 C4 1.4278(16)
C4 C9 1.3858(15)
C4 C5 1.4285(16)
C5 C6 1.3743(17)
C6 C7 1.4294(16)
C7 C8 1.3749(18)
C8 C9 1.4346(17)
C9 C10 1.4287(17)
C10 C11 1.3729(18)
C11 C12 1.4283(16)
C13 C14 1.4128(17)
C13 C18 1.4165(17)
C14 C15 1.4015(18)
C14 C19 1.5295(17)
C15 C16 1.3830(19)
C16 C17 1.386(2)
C17 C18 1.3954(18)
C18 C22 1.5213(19)
C19 C20 1.5346(18)
C19 C21 1.5367(17)
C22 C23 1.515(2)
C22 C24 1.529(2)
C25 C30 1.4055(18)
C25 C26 1.4146(17)
C26 C27 1.3965(19)
C26 C31 1.520(2)
C27 C28 1.381(2)
C28 C29 1.385(2)
C29 C30 1.4007(18)
C30 C34 1.5196(18)
C31 C33 1.5315(19)
C31 C32 1.534(2)
C34 C36 1.530(2)
C34 C35 1.5333(19)
C37 C38 1.5269(19)
C1S C2S 1.498(3)
C2S C3S 1.395(2)
C2S C7S 1.399(2)
C3S C4S 1.372(2)
C4S C5S 1.384(2)
C5S C6S 1.380(2)
C6S C7S 1.370(3)
C8S C9S 1.524(3)
C9S C10S 1.3900
C9S C14S 1.3900
C10S C11S 1.3900
C11S C12S 1.3900
C12S C13S 1.3900
C13S C14S 1.3900
